data_7206924
loop_
_publ_author_name
'Mahieux, Julien'
'Gonella, Silvia'
'Sanselme, Morgane'
'Coquerel, G\'erard'

_publ_section_title
;
 Crystal structure of a hybrid salt--cocrystal and its resolution by
 preferential crystallization:
 ((+-)trans-N,N&#x2032;-dibenzyldiaminocyclohexane)(2,3-dichlorophenylacetic
 acid)4
;
_journal_issue 1
_journal_name_full CrystEngComm
_journal_page_first 103
_journal_paper_doi 10.1039/c1ce05484h
_journal_volume 14
_journal_year 2012
_chemical_compound_source 'synthesis as described'
_chemical_formula_moiety 'C8 H6 Cl2 O2'
_chemical_formula_sum 'C8 H6 Cl2 O2'
_chemical_formula_weight 205.03
_chemical_name_systematic
;
?
;
_space_group_IT_number 14
_symmetry_cell_setting monoclinic
_symmetry_Int_Tables_number 14
_symmetry_space_group_name_Hall '-P 2ybc'
_symmetry_space_group_name_H-M 'P 1 21/c 1'
_atom_sites_solution_hydrogens geom
_atom_sites_solution_primary direct
_atom_sites_solution_secondary difmap
_audit_conform_dict_location ftp://ftp.iucr.org/pub/cif_core.dic
_audit_conform_dict_name cif_core.dic
_audit_conform_dict_version 2.3
_audit_creation_date 2011-06-27T15:54:56-00:00
_audit_creation_method 'WinGX routine CIF_UPDATE'
_cell_angle_alpha 90
_cell_angle_beta 94.270(2)
_cell_angle_gamma 90
_cell_formula_units_Z 4
_cell_length_a 4.8955(5)
_cell_length_b 12.3245(12)
_cell_length_c 14.5030(14)
_cell_measurement_reflns_used 0
_cell_measurement_temperature 293(2)
_cell_measurement_theta_max 0
_cell_measurement_theta_min 0
_cell_measurement_wavelength 0.71073
_cell_volume 872.60(15)
_computing_molecular_graphics 'Ortep-3 for Windows (Farrugia, 1997)'
_computing_publication_material 'WinGX publication routines (Farrugia, 1999)'
_computing_structure_refinement 'SHELXL-97 (Sheldrick, 1997)'
_computing_structure_solution 'SHELXS-97 (Sheldrick, 1997)'
_diffrn_ambient_temperature 293(2)
_diffrn_measured_fraction_theta_full 0.993
_diffrn_measured_fraction_theta_max 0.993
_diffrn_radiation_monochromator graphite
_diffrn_radiation_probe x-ray
_diffrn_radiation_type MoK\a
_diffrn_radiation_wavelength 0.71073
_diffrn_reflns_av_R_equivalents 0.0186
_diffrn_reflns_av_unetI/netI 0.0168
_diffrn_reflns_limit_h_max 6
_diffrn_reflns_limit_h_min -6
_diffrn_reflns_limit_k_max 15
_diffrn_reflns_limit_k_min -15
_diffrn_reflns_limit_l_max 17
_diffrn_reflns_limit_l_min -18
_diffrn_reflns_number 6796
_diffrn_reflns_theta_full 26.38
_diffrn_reflns_theta_max 26.38
_diffrn_reflns_theta_min 2.17
_exptl_absorpt_coefficient_mu 0.695
_exptl_absorpt_correction_type none
_exptl_crystal_colour colourless
_exptl_crystal_density_diffrn 1.561
_exptl_crystal_density_method 'not measured'
_exptl_crystal_description prism
_exptl_crystal_F_000 416
_exptl_crystal_size_max 0.4
_exptl_crystal_size_mid 0.2
_exptl_crystal_size_min 0.1
_refine_diff_density_max 0.408
_refine_diff_density_min -0.275
_refine_diff_density_rms 0.058
_refine_ls_extinction_method none
_refine_ls_goodness_of_fit_ref 1.058
_refine_ls_hydrogen_treatment constr
_refine_ls_matrix_type full
_refine_ls_number_parameters 110
_refine_ls_number_reflns 1774
_refine_ls_number_restraints 0
_refine_ls_restrained_S_all 1.058
_refine_ls_R_factor_all 0.0542
_refine_ls_R_factor_gt 0.0477
_refine_ls_shift/su_max 0.001
_refine_ls_shift/su_mean 0
_refine_ls_structure_factor_coef Fsqd
_refine_ls_weighting_details 'calc w=1/[\s^2^(Fo^2^)+(0.0754P)^2^+0.3762P] where P=(Fo^2^+2Fc^2^)/3'
_refine_ls_weighting_scheme calc
_refine_ls_wR_factor_gt 0.1307
_refine_ls_wR_factor_ref 0.1362
_reflns_number_gt 1523
_reflns_number_total 1774
_reflns_threshold_expression >2sigma(I)
_cod_data_source_file c1ce05484h.txt
_cod_data_source_block th285
_cod_original_sg_symbol_H-M 'P 21/c'
_cod_database_code 7206924

loop_
_symmetry_equiv_pos_as_xyz
'x, y, z'
'-x, y+1/2, -z+1/2'
'-x, -y, -z'
'x, -y-1/2, z-1/2'

loop_
_atom_site_label
_atom_site_type_symbol
_atom_site_fract_x
_atom_site_fract_y
_atom_site_fract_z
_atom_site_U_iso_or_equiv
_atom_site_adp_type
_atom_site_occupancy
_atom_site_symmetry_multiplicity
_atom_site_calc_flag
_atom_site_refinement_flags
Cl1 Cl 0.05591(18) 0.85895(6) 0.03342(4) 0.0702(3) Uani 1 1 d .
Cl2 Cl 0.48717(18) 1.01010(6) 0.13967(6) 0.0794(3) Uani 1 1 d .
O1 O 0.1237(3) 0.57684(15) 0.09354(13) 0.0585(5) Uani 1 1 d .
O2 O -0.2834(4) 0.58018(16) 0.01767(14) 0.0635(5) Uani 1 1 d .
H2 H -0.2227 0.5268 -0.0077 0.095 Uiso 1 1 calc R
C1 C -0.1122(4) 0.61151(18) 0.08193(16) 0.0420(5) Uani 1 1 d .
C2 C -0.2189(5) 0.6933(2) 0.14776(18) 0.0515(6) Uani 1 1 d .
H2A H -0.3491 0.7402 0.1135 0.062 Uiso 1 1 calc R
H2B H -0.3169 0.6549 0.1935 0.062 Uiso 1 1 calc R
C3 C -0.0021(4) 0.76281(18) 0.19733(15) 0.0405(5) Uani 1 1 d .
C4 C 0.0660(6) 0.7495(2) 0.29105(17) 0.0554(6) Uani 1 1 d .
H4 H -0.0211 0.6962 0.3236 0.066 Uiso 1 1 calc R
C5 C 0.2626(6) 0.8147(2) 0.33688(18) 0.0637(7) Uani 1 1 d .
H5 H 0.3071 0.8048 0.3998 0.076 Uiso 1 1 calc R
C6 C 0.3915(6) 0.8937(2) 0.29015(19) 0.0579(7) Uani 1 1 d .
H6 H 0.5241 0.937 0.3211 0.069 Uiso 1 1 calc R
C7 C 0.3250(5) 0.90893(19) 0.19740(17) 0.0477(6) Uani 1 1 d .
C8 C 0.1312(5) 0.84296(17) 0.15100(15) 0.0407(5) Uani 1 1 d .

loop_
_atom_site_aniso_label
_atom_site_aniso_U_11
_atom_site_aniso_U_22
_atom_site_aniso_U_33
_atom_site_aniso_U_23
_atom_site_aniso_U_13
_atom_site_aniso_U_12
Cl1 0.1040(6) 0.0652(5) 0.0404(4) 0.0025(3) -0.0011(3) 0.0049(4)
Cl2 0.0877(6) 0.0539(4) 0.1002(7) -0.0024(4) 0.0310(5) -0.0182(4)
O1 0.0429(9) 0.0632(11) 0.0670(11) -0.0250(9) -0.0110(8) 0.0126(8)
O2 0.0500(10) 0.0619(11) 0.0754(12) -0.0324(10) -0.0171(9) 0.0096(8)
C1 0.0387(11) 0.0376(11) 0.0491(12) -0.0086(9) -0.0007(9) -0.0029(9)
C2 0.0411(12) 0.0528(14) 0.0610(15) -0.0192(12) 0.0059(10) -0.0024(10)
C3 0.0412(11) 0.0384(11) 0.0420(11) -0.0089(9) 0.0043(9) 0.0046(9)
C4 0.0701(17) 0.0535(14) 0.0433(13) 0.0002(11) 0.0083(11) 0.0008(12)
C5 0.0794(19) 0.0684(17) 0.0418(13) -0.0063(12) -0.0057(12) -0.0012(15)
C6 0.0568(15) 0.0561(15) 0.0590(15) -0.0186(12) -0.0079(12) -0.0035(12)
C7 0.0502(13) 0.0377(11) 0.0563(14) -0.0094(10) 0.0103(11) 0.0020(10)
C8 0.0469(12) 0.0387(11) 0.0368(11) -0.0049(8) 0.0038(9) 0.0094(9)

loop_
_atom_type_symbol
_atom_type_description
_atom_type_scat_dispersion_real
_atom_type_scat_dispersion_imag
_atom_type_scat_source
C C 0.0033 0.0016 'International Tables Vol C Tables 4.2.6.8 and 6.1.1.4'
H H 0 0 'International Tables Vol C Tables 4.2.6.8 and 6.1.1.4'
Cl Cl 0.1484 0.1585 'International Tables Vol C Tables 4.2.6.8 and 6.1.1.4'
O O 0.0106 0.006 'International Tables Vol C Tables 4.2.6.8 and 6.1.1.4'

loop_
_geom_angle_atom_site_label_1
_geom_angle_atom_site_label_2
_geom_angle_atom_site_label_3
_geom_angle
C1 O2 H2 109.5
O1 C1 O2 123.9(2)
O1 C1 C2 120.7(2)
O2 C1 C2 115.36(19)
C3 C2 C1 114.70(19)
C3 C2 H2A 108.6
C1 C2 H2A 108.6
C3 C2 H2B 108.6
C1 C2 H2B 108.6
H2A C2 H2B 107.6
C8 C3 C4 118.2(2)
C8 C3 C2 121.0(2)
C4 C3 C2 120.7(2)
C3 C4 C5 120.7(2)
C3 C4 H4 119.7
C5 C4 H4 119.7
C6 C5 C4 120.4(2)
C6 C5 H5 119.8
C4 C5 H5 119.8
C5 C6 C7 119.9(2)
C5 C6 H6 120.1
C7 C6 H6 120.1
C6 C7 C8 120.0(2)
C6 C7 Cl2 119.30(19)
C8 C7 Cl2 120.7(2)
C3 C8 C7 120.9(2)
C3 C8 Cl1 119.08(18)
C7 C8 Cl1 120.02(18)

loop_
_geom_bond_atom_site_label_1
_geom_bond_atom_site_label_2
_geom_bond_distance
Cl1 C8 1.729(2)
Cl2 C7 1.728(3)
O1 C1 1.231(3)
O2 C1 1.266(3)
O2 H2 0.82
C1 C2 1.508(3)
C2 C3 1.505(3)
C2 H2A 0.97
C2 H2B 0.97
C3 C8 1.385(3)
C3 C4 1.385(3)
C4 C5 1.385(4)
C4 H4 0.93
C5 C6 1.367(4)
C5 H5 0.93
C6 C7 1.373(4)
C6 H6 0.93
C7 C8 1.385(3)

loop_
_geom_hbond_atom_site_label_D
_geom_hbond_atom_site_label_H
_geom_hbond_atom_site_label_A
_geom_hbond_distance_DH
_geom_hbond_distance_HA
_geom_hbond_distance_DA
_geom_hbond_angle_DHA
_geom_hbond_site_symmetry_A
O2 H2 O1 0.82 1.87 2.673(2) 165 3_565

loop_
_geom_torsion_atom_site_label_1
_geom_torsion_atom_site_label_2
_geom_torsion_atom_site_label_3
_geom_torsion_atom_site_label_4
_geom_torsion
O1 C1 C2 C3 25.9(4)
O2 C1 C2 C3 -156.2(2)
C1 C2 C3 C8 71.7(3)
C1 C2 C3 C4 -109.4(3)
C8 C3 C4 C5 -0.1(4)
C2 C3 C4 C5 -179.0(2)
C3 C4 C5 C6 0.3(4)
C4 C5 C6 C7 0.4(4)
C5 C6 C7 C8 -1.2(4)
C5 C6 C7 Cl2 179.3(2)
C4 C3 C8 C7 -0.8(3)
C2 C3 C8 C7 178.1(2)
C4 C3 C8 Cl1 178.41(18)
C2 C3 C8 Cl1 -2.7(3)
C6 C7 C8 C3 1.4(3)
Cl2 C7 C8 C3 -179.05(17)
C6 C7 C8 Cl1 -177.75(19)
Cl2 C7 C8 Cl1 1.8(3)
